data_1520223
loop_
_publ_author_name
'Skvorcova, Marija'
'Grigorjeva, Liene'
'Jirgensons, Aigars'

_publ_section_title
;
 Tetrahydro-1,3-oxazepines via Intramolecular Amination of
 Cyclopropylmethyl Cation.
;
_journal_issue 12
_journal_name_full 'Organic letters'
_journal_page_first 2902
_journal_page_last 2904
_journal_paper_doi 10.1021/acs.orglett.5b01014
_journal_volume 17
_journal_year 2015
_chemical_absolute_configuration rmad
_chemical_formula_sum 'C14 H16 Cl3 N O3'
_chemical_formula_weight 352.63
_chemical_name_systematic
; 
 ? 
;
_space_group_IT_number 145
_symmetry_cell_setting trigonal
_symmetry_space_group_name_Hall 'P 32'
_symmetry_space_group_name_H-M 'P 32'
_atom_sites_solution_hydrogens geom
_atom_sites_solution_primary direct
_atom_sites_solution_secondary difmap
_audit_creation_method SHELXL-97
_cell_angle_alpha 90.00
_cell_angle_beta 90.00
_cell_angle_gamma 120.00
_cell_formula_units_Z 3
_cell_length_a 16.1172(12)
_cell_length_b 16.1172(12)
_cell_length_c 5.6393(4)
_cell_measurement_temperature 173(2)
_cell_volume 1268.63(16)
_computing_cell_refinement 'HKL Scalepack (Otwinovski & Minor, 1997)'
_computing_data_collection 'KappaCCD Server Software (Nonius, 1997)'
_computing_data_reduction 'HKL Denzo and Scalepack (Otwinovski & Minor, 1997)'
_computing_molecular_graphics 'ORTEP-3 (Farrugia, 1997)'
_computing_publication_material 'SHELXL-97 (Sheldrick, 2008)'
_computing_structure_refinement 'SHELXL-97 (Sheldrick, 2008)'
_computing_structure_solution 'SHELXS-97 (Sheldrick, 2008)'
_diffrn_ambient_temperature 173(2)
_diffrn_measured_fraction_theta_full 0.990
_diffrn_measured_fraction_theta_max 0.990
_diffrn_measurement_device_type 'Nonius KappaCCD'
_diffrn_measurement_method CCD
_diffrn_radiation_monochromator graphite
_diffrn_radiation_source 'fine-focus sealed tube'
_diffrn_radiation_type MoK\a
_diffrn_radiation_wavelength 0.71073
_diffrn_reflns_av_R_equivalents 0.0000
_diffrn_reflns_av_sigmaI/netI 0.1382
_diffrn_reflns_limit_h_max 20
_diffrn_reflns_limit_h_min -20
_diffrn_reflns_limit_k_max 17
_diffrn_reflns_limit_k_min -17
_diffrn_reflns_limit_l_max 7
_diffrn_reflns_limit_l_min -5
_diffrn_reflns_number 3642
_diffrn_reflns_theta_full 27.48
_diffrn_reflns_theta_max 27.48
_diffrn_reflns_theta_min 2.53
_exptl_absorpt_coefficient_mu 0.549
_exptl_absorpt_correction_type none
_exptl_crystal_colour colorless
_exptl_crystal_density_diffrn 1.385
_exptl_crystal_density_method 'not measured'
_exptl_crystal_description needle
_exptl_crystal_F_000 546
_exptl_crystal_size_max 0.50
_exptl_crystal_size_mid 0.02
_exptl_crystal_size_min 0.02
_refine_diff_density_max 0.487
_refine_diff_density_min -0.280
_refine_diff_density_rms 0.055
_refine_ls_abs_structure_details 'Flack H D (1983), Acta Cryst. A39, 876-881'
_refine_ls_abs_structure_Flack 0.16(18)
_refine_ls_extinction_method none
_refine_ls_goodness_of_fit_ref 1.007
_refine_ls_hydrogen_treatment constr
_refine_ls_matrix_type full
_refine_ls_number_parameters 192
_refine_ls_number_reflns 3642
_refine_ls_number_restraints 1
_refine_ls_restrained_S_all 1.007
_refine_ls_R_factor_all 0.2304
_refine_ls_R_factor_gt 0.0888
_refine_ls_shift/su_max 0.001
_refine_ls_shift/su_mean 0.000
_refine_ls_structure_factor_coef Fsqd
_refine_ls_weighting_details 'calc w=1/[\s^2^(Fo^2^)+(0.0920P)^2^+0.9116P] where P=(Fo^2^+2Fc^2^)/3'
_refine_ls_weighting_scheme calc
_refine_ls_wR_factor_gt 0.1849
_refine_ls_wR_factor_ref 0.2421
_reflns_number_gt 1527
_reflns_number_total 3642
_reflns_threshold_expression >2sigma(I)
_cod_data_source_file ol5b01014_si_002.cif
_cod_data_source_block shelxl
_cod_depositor_comments 'Adding full bibliography for 1520223.cif.'
_cod_original_cell_volume 1268.6(2)
_cod_database_code 1520223

loop_
_symmetry_equiv_pos_as_xyz
'x, y, z'
'-y, x-y, z+2/3'
'-x+y, -x, z+1/3'

loop_
_atom_site_label
_atom_site_type_symbol
_atom_site_fract_x
_atom_site_fract_y
_atom_site_fract_z
_atom_site_U_iso_or_equiv
_atom_site_adp_type
_atom_site_occupancy
_atom_site_symmetry_multiplicity
_atom_site_calc_flag
_atom_site_refinement_flags
Cl1 Cl 0.40633(18) 0.9495(2) 0.7827(6) 0.1203(11) Uani 1 1 d .
Cl2 Cl 0.4392(2) 0.7926(2) 0.7749(8) 0.1369(13) Uani 1 1 d .
C2 C 0.5667(5) 0.9653(5) 0.9793(14) 0.0588(18) Uani 1 1 d .
C3 C 0.7221(5) 1.0496(6) 0.7847(12) 0.0593(19) Uani 1 1 d .
H3 H 0.7459 1.0409 0.9373 0.071 Uiso 1 1 calc R
N1 N 0.6173(4) 0.9876(4) 0.7865(11) 0.0671(17) Uani 1 1 d .
H1 H 0.5883 0.9650 0.6539 0.080 Uiso 1 1 calc R
C10 C 0.7653(5) 1.0156(5) 0.5908(12) 0.061(2) Uani 1 1 d .
H10 H 0.7408 1.0233 0.4383 0.073 Uiso 1 1 calc R
C5 C 0.7231(6) 1.1893(7) 0.5799(16) 0.074(2) Uani 1 1 d .
H5 H 0.6842 1.1470 0.4632 0.088 Uiso 1 1 calc R
C11 C 0.7360(6) 0.9121(7) 0.6142(15) 0.076(2) Uani 1 1 d .
O1 O 0.5957(4) 0.9936(5) 1.1783(10) 0.0882(17) Uani 1 1 d .
C4 C 0.7521(5) 1.1541(6) 0.7648(13) 0.057(2) Uani 1 1 d .
O3 O 0.9157(5) 1.0416(5) 0.4302(14) 0.113(2) Uani 1 1 d .
H3A H 0.9482 1.0823 0.3314 0.170 Uiso 1 1 calc R
C14 C 0.8737(6) 1.0784(6) 0.5840(16) 0.078(2) Uani 1 1 d .
H14A H 0.8903 1.1424 0.5328 0.094 Uiso 1 1 calc R
H14B H 0.8992 1.0833 0.7425 0.094 Uiso 1 1 calc R
O2 O 0.8673(5) 0.8943(6) 0.7344(11) 0.111(2) Uani 1 1 d .
H2 H 0.8720 0.9050 0.5914 0.166 Uiso 1 1 calc R
C13 C 0.7795(8) 0.8815(8) 0.8156(19) 0.102(3) Uani 1 1 d .
H13A H 0.7893 0.9204 0.9555 0.122 Uiso 1 1 calc R
H13B H 0.7369 0.8149 0.8566 0.122 Uiso 1 1 calc R
C8 C 0.8351(8) 1.3156(8) 0.912(2) 0.098(3) Uani 1 1 d .
H8 H 0.8716 1.3583 1.0310 0.117 Uiso 1 1 calc R
C9 C 0.8089(7) 1.2193(7) 0.9292(15) 0.079(2) Uani 1 1 d .
H9 H 0.8310 1.1992 1.0568 0.095 Uiso 1 1 calc R
C7 C 0.8079(8) 1.3465(7) 0.725(2) 0.101(3) Uani 1 1 d .
H7 H 0.8290 1.4114 0.7072 0.122 Uiso 1 1 calc R
C1 C 0.4574(6) 0.8937(7) 0.9465(14) 0.080(3) Uani 1 1 d .
C12 C 0.6739(9) 0.8472(8) 0.468(2) 0.116(4) Uani 1 1 d .
H12A H 0.6473 0.8653 0.3460 0.139 Uiso 1 1 calc R
H12B H 0.6568 0.7832 0.4854 0.139 Uiso 1 1 calc R
C6 C 0.7484(7) 1.2817(8) 0.5606(19) 0.091(3) Uani 1 1 d .
H6 H 0.7256 1.3019 0.4348 0.110 Uiso 1 1 calc R
Cl3 Cl 0.4017(2) 0.8578(5) 1.2109(6) 0.232(3) Uani 1 1 d .

loop_
_atom_site_aniso_label
_atom_site_aniso_U_11
_atom_site_aniso_U_22
_atom_site_aniso_U_33
_atom_site_aniso_U_23
_atom_site_aniso_U_13
_atom_site_aniso_U_12
Cl1 0.0738(17) 0.134(2) 0.161(2) -0.003(2) -0.0240(17) 0.0577(18)
Cl2 0.094(2) 0.0673(17) 0.210(3) -0.015(2) -0.023(2) 0.0103(15)
C2 0.055(5) 0.068(5) 0.049(5) 0.010(4) 0.005(4) 0.027(4)
C3 0.051(5) 0.070(5) 0.054(4) -0.006(4) -0.006(3) 0.028(4)
N1 0.034(3) 0.076(4) 0.064(4) -0.015(3) -0.007(3) 0.007(3)
C10 0.059(5) 0.056(5) 0.059(4) 0.001(4) -0.006(4) 0.022(4)
C5 0.074(6) 0.084(7) 0.071(5) -0.019(5) -0.014(4) 0.046(5)
C11 0.062(5) 0.080(7) 0.081(6) -0.006(5) 0.000(4) 0.031(5)
O1 0.067(4) 0.110(5) 0.064(4) 0.006(3) 0.006(3) 0.027(4)
C4 0.040(4) 0.062(5) 0.063(5) -0.016(4) 0.002(4) 0.022(4)
O3 0.096(5) 0.120(6) 0.134(6) 0.023(4) 0.055(4) 0.061(5)
C14 0.071(6) 0.079(6) 0.083(5) 0.005(4) 0.018(4) 0.036(5)
O2 0.109(5) 0.177(7) 0.087(4) 0.019(4) 0.019(4) 0.103(5)
C13 0.115(9) 0.101(8) 0.103(7) 0.021(6) 0.012(6) 0.065(7)
C8 0.101(7) 0.079(8) 0.088(7) -0.021(6) 0.011(6) 0.027(6)
C9 0.079(6) 0.081(7) 0.071(5) -0.002(5) -0.008(4) 0.035(5)
C7 0.114(9) 0.053(6) 0.115(9) -0.005(6) 0.018(7) 0.025(6)
C1 0.063(5) 0.093(7) 0.062(5) 0.009(4) 0.005(4) 0.024(5)
C12 0.128(9) 0.073(7) 0.150(10) -0.021(7) -0.022(8) 0.053(7)
C6 0.099(7) 0.095(8) 0.112(8) 0.016(7) 0.014(6) 0.073(7)
Cl3 0.083(2) 0.376(7) 0.0805(18) 0.043(3) 0.0227(16) -0.003(3)

loop_
_atom_type_symbol
_atom_type_description
_atom_type_scat_dispersion_real
_atom_type_scat_dispersion_imag
_atom_type_scat_source
C C 0.0033 0.0016 'International Tables Vol C Tables 4.2.6.8 and 6.1.1.4'
H H 0.0000 0.0000 'International Tables Vol C Tables 4.2.6.8 and 6.1.1.4'
N N 0.0061 0.0033 'International Tables Vol C Tables 4.2.6.8 and 6.1.1.4'
O O 0.0106 0.0060 'International Tables Vol C Tables 4.2.6.8 and 6.1.1.4'
Cl Cl 0.1484 0.1585 'International Tables Vol C Tables 4.2.6.8 and 6.1.1.4'

loop_
_geom_angle_atom_site_label_1
_geom_angle_atom_site_label_2
_geom_angle_atom_site_label_3
_geom_angle
O1 C2 N1 126.9(7)
O1 C2 C1 117.9(7)
N1 C2 C1 115.2(7)
N1 C3 C4 112.2(6)
N1 C3 C10 109.5(6)
C4 C3 C10 113.4(6)
C2 N1 C3 122.9(6)
C11 C10 C14 111.2(7)
C11 C10 C3 112.9(6)
C14 C10 C3 110.8(6)
C6 C5 C4 122.9(9)
C12 C11 C10 121.5(9)
C12 C11 C13 119.7(10)
C10 C11 C13 118.8(8)
C9 C4 C5 115.9(8)
C9 C4 C3 122.0(8)
C5 C4 C3 122.1(7)
O3 C14 C10 111.8(7)
O2 C13 C11 107.4(8)
C7 C8 C9 120.0(9)
C4 C9 C8 121.7(9)
C8 C7 C6 119.2(10)
C2 C1 Cl3 111.1(6)
C2 C1 Cl1 109.2(6)
Cl3 C1 Cl1 109.6(6)
C2 C1 Cl2 110.4(6)
Cl3 C1 Cl2 110.4(6)
Cl1 C1 Cl2 106.1(5)
C5 C6 C7 120.1(10)

loop_
_geom_bond_atom_site_label_1
_geom_bond_atom_site_label_2
_geom_bond_distance
Cl1 C1 1.755(10)
Cl2 C1 1.789(10)
C2 O1 1.214(9)
C2 N1 1.298(9)
C2 C1 1.560(11)
C3 N1 1.472(9)
C3 C4 1.507(11)
C3 C10 1.536(10)
C10 C11 1.496(12)
C10 C14 1.520(11)
C5 C6 1.336(12)
C5 C4 1.375(11)
C11 C12 1.316(12)
C11 C13 1.540(14)
C4 C9 1.356(11)
O3 C14 1.401(10)
O2 C13 1.400(12)
C8 C7 1.328(15)
C8 C9 1.394(13)
C7 C6 1.369(14)
C1 Cl3 1.687(8)

loop_
_geom_torsion_atom_site_label_1
_geom_torsion_atom_site_label_2
_geom_torsion_atom_site_label_3
_geom_torsion_atom_site_label_4
_geom_torsion
O1 C2 N1 C3 2.9(12)
C1 C2 N1 C3 -176.4(7)
C4 C3 N1 C2 -87.9(8)
C10 C3 N1 C2 145.3(7)
N1 C3 C10 C11 -54.6(8)
C4 C3 C10 C11 179.3(7)
N1 C3 C10 C14 179.9(6)
C4 C3 C10 C14 53.8(8)
C14 C10 C11 C12 -127.9(10)
C3 C10 C11 C12 106.9(10)
C14 C10 C11 C13 52.4(10)
C3 C10 C11 C13 -72.9(9)
C6 C5 C4 C9 -0.1(12)
C6 C5 C4 C3 179.5(8)
N1 C3 C4 C9 122.5(7)
C10 C3 C4 C9 -112.8(8)
N1 C3 C4 C5 -57.0(9)
C10 C3 C4 C5 67.6(9)
C11 C10 C14 O3 45.9(9)
C3 C10 C14 O3 172.3(7)
C12 C11 C13 O2 95.0(12)
C10 C11 C13 O2 -85.2(10)
C5 C4 C9 C8 0.7(12)
C3 C4 C9 C8 -178.9(8)
C7 C8 C9 C4 -3.1(15)
C9 C8 C7 C6 4.7(16)
O1 C2 C1 Cl3 -7.5(10)
N1 C2 C1 Cl3 171.9(7)
O1 C2 C1 Cl1 113.4(7)
N1 C2 C1 Cl1 -67.2(8)
O1 C2 C1 Cl2 -130.3(7)
N1 C2 C1 Cl2 49.1(8)
C4 C5 C6 C7 1.8(14)
C8 C7 C6 C5 -4.2(15)
